data_7223866
loop_
_publ_author_name
'Fern\'andez, Bel\'en'
'Beobide, Garikoitz'
'S\'anchez, Ignacio'
'Carrasco-Mar\'in, Francisco'
'Seco, Jos\'e M.'
'Calahorro, Antonio J.'
'Cepeda, Javier'
'Rodr\'iguez-Di\'eguez, Antonio'

_publ_section_title
;
 Controlling interpenetration for tuning porosity and luminescence
 properties of flexible MOFs based on biphenyl-4,4&#x2032;-dicarboxylic
 acid
;
_journal_issue 8
_journal_name_full CrystEngComm
_journal_page_first 1282
_journal_paper_doi 10.1039/C5CE02036K
_journal_volume 18
_journal_year 2016
_chemical_compound_source 'synthesis as described'
_chemical_formula_moiety 'C31 H33 N O15 Zn4, 7(C3 H7 N O), 3(H2O)'
_chemical_formula_structural 'C31 H33 N O15 Zn4, 7(C3 H7 N O), 3(H2O)'
_chemical_formula_sum 'C66 H88 N8 O25 Zn4'
_chemical_formula_weight 1655.00
_chemical_name_systematic
Poly{[diaquatris(mu4-biphenyl-4,4'-dicarboxylato-kO:kO':kO'':kO''')dimethylformamide(mu4-oxo)tetrazinc(II)]heptakisdimethylformamidetrihydrate}
_space_group_IT_number 58
_symmetry_cell_setting orthorhombic
_symmetry_Int_Tables_number 58
_symmetry_space_group_name_Hall '-P 2 2n'
_symmetry_space_group_name_H-M 'P n n m'
_atom_sites_solution_hydrogens geom
_atom_sites_solution_primary direct
_atom_sites_solution_secondary difmap
_audit_creation_method SHELXL97
_audit_update_record
;
2015-12-11 deposited with the CCDC.
2016-01-12 downloaded from the CCDC.
;
_cell_angle_alpha 90.00
_cell_angle_beta 90.00
_cell_angle_gamma 90.00
_cell_formula_units_Z 4
_cell_length_a 17.256(4)
_cell_length_b 23.227(6)
_cell_length_c 25.426(6)
_cell_measurement_reflns_used 16811
_cell_measurement_temperature 100(2)
_cell_measurement_theta_max 18.89
_cell_measurement_theta_min 1.19
_cell_volume 10191(4)
_computing_cell_refinement
;
CrysAlisPro, Agilent Technologies,
Version 1.171.35.15 (release 03-08-2011 CrysAlis171 .NET)
(compiled Aug  3 2011,13:03:54)
;
_computing_data_collection
;
CrysAlisPro, Agilent Technologies,
Version 1.171.35.15 (release 03-08-2011 CrysAlis171 .NET)
(compiled Aug  3 2011,13:03:54)
;
_computing_data_reduction
;
CrysAlisPro, Agilent Technologies,
Version 1.171.35.15 (release 03-08-2011 CrysAlis171 .NET)
(compiled Aug  3 2011,13:03:54)
;
_computing_molecular_graphics 'Ortep-3 (Farrugia, 1997)'
_computing_publication_material 'WinGX (Farrugia, 1999)'
_computing_structure_refinement 'SHELXL-97 (Sheldrick, 1997)'
_computing_structure_solution 'Sir92 (Altomare et al., 1993)'
_diffrn_ambient_temperature 100(2)
_diffrn_measured_fraction_theta_full 0.436
_diffrn_measured_fraction_theta_max 0.990
_diffrn_measurement_device_type 'Bruker Venture'
_diffrn_measurement_method \w
_diffrn_radiation_monochromator graphite
_diffrn_radiation_source 'fine-focus sealed tube'
_diffrn_radiation_type MoK\a
_diffrn_radiation_wavelength 0.71073
_diffrn_reflns_av_R_equivalents 0.0575
_diffrn_reflns_av_unetI/netI 0.0447
_diffrn_reflns_laue_measured_fraction_full 0.436
_diffrn_reflns_laue_measured_fraction_max 0.990
_diffrn_reflns_limit_h_max 15
_diffrn_reflns_limit_h_min -12
_diffrn_reflns_limit_k_max 21
_diffrn_reflns_limit_k_min -20
_diffrn_reflns_limit_l_max 23
_diffrn_reflns_limit_l_min -21
_diffrn_reflns_number 16811
_diffrn_reflns_point_group_measured_fraction_full 0.436
_diffrn_reflns_point_group_measured_fraction_max 0.990
_diffrn_reflns_theta_full 25.242
_diffrn_reflns_theta_max 18.886
_diffrn_reflns_theta_min 1.187
_diffrn_standards_decay_% 0
_diffrn_standards_interval_count 0
_diffrn_standards_interval_time 0
_diffrn_standards_number 0
_exptl_absorpt_coefficient_mu 0.990
_exptl_absorpt_correction_T_max 0.955
_exptl_absorpt_correction_T_min 0.894
_exptl_absorpt_correction_type numerical
_exptl_absorpt_process_details
;
CrysAlisPro, Agilent Technologies,
Version 1.171.35.15 (release 03-08-2011 CrysAlis171 .NET)
(compiled Aug  3 2011,13:03:54)
Analytical numeric absorption correction using a multifaceted crystal
model based on expressions derived by R.C. Clark & J.S. Reid.
(Clark, R. C. & Reid, J. S. (1995). Acta Cryst. A51, 887-897)
;
_exptl_crystal_colour colourless
_exptl_crystal_density_diffrn 1.079
_exptl_crystal_density_method none
_exptl_crystal_description prismatic
_exptl_crystal_F_000 3440
_exptl_crystal_preparation Luminescent
_exptl_crystal_size_max 0.15
_exptl_crystal_size_mid 0.09
_exptl_crystal_size_min 0.06
_platon_squeeze_details
;
;
_refine_diff_density_max 0.801
_refine_diff_density_min -0.637
_refine_diff_density_rms 0.092
_refine_ls_extinction_method none
_refine_ls_goodness_of_fit_ref 1.090
_refine_ls_hydrogen_treatment constr
_refine_ls_matrix_type full
_refine_ls_number_parameters 347
_refine_ls_number_reflns 4128
_refine_ls_number_restraints 10
_refine_ls_restrained_S_all 1.079
_refine_ls_R_factor_all 0.0747
_refine_ls_R_factor_gt 0.0711
_refine_ls_shift/su_max 0.001
_refine_ls_shift/su_mean 0.000
_refine_ls_structure_factor_coef Fsqd
_refine_ls_weighting_details 'w=1/[\s^2^(Fo^2^)+(0.1209P)^2^+29.2136P] where P=(Fo^2^+2Fc^2^)/3'
_refine_ls_weighting_scheme calc
_refine_ls_wR_factor_gt 0.1975
_refine_ls_wR_factor_ref 0.2018
_reflns_Friedel_coverage 0.000
_reflns_number_gt 3788
_reflns_number_total 4128
_reflns_threshold_expression 'I > 2\s(I)'
_cod_data_source_file c5ce02036k2.cif
_cod_data_source_block Compound4
_cod_depositor_comments 'Adding full bibliography for 7223863--7223866.cif.'
_cod_original_sg_symbol_H-M 'P nnm'
_cod_database_code 7223866
_shelx_space_group_comment
;
The symmetry employed for this shelxl refinement is uniquely defined
by the following loop, which should always be used as a source of
symmetry information in preference to the above space-group names.
They are only intended as comments.
;
_shelxl_version_number 2014-3

loop_
_symmetry_equiv_pos_as_xyz
'x, y, z'
'-x, -y, z'
'x+1/2, -y+1/2, -z+1/2'
'-x+1/2, y+1/2, -z+1/2'
'-x, -y, -z'
'x, y, -z'
'-x-1/2, y-1/2, z-1/2'
'x-1/2, -y-1/2, z-1/2'

loop_
_atom_site_label
_atom_site_type_symbol
_atom_site_fract_x
_atom_site_fract_y
_atom_site_fract_z
_atom_site_U_iso_or_equiv
_atom_site_adp_type
_atom_site_occupancy
_atom_site_site_symmetry_order
_atom_site_calc_flag
_atom_site_refinement_flags_posn
_atom_site_refinement_flags_adp
_atom_site_refinement_flags_occupancy
_atom_site_disorder_assembly
_atom_site_disorder_group
Zn1 Zn 0.29128(6) -0.58348(4) 0.0000 0.0321(5) Uani 1 2 d S T P . .
Zn2 Zn 0.29801(6) -0.72083(5) 0.0000 0.0392(5) Uani 1 2 d S T P . .
Zn3 Zn 0.16391(5) -0.65747(3) -0.06221(3) 0.0394(4) Uani 1 1 d . . . . .
O1C O 0.2300(3) -0.65296(19) 0.0000 0.0222(14) Uani 1 2 d S T P D .
O1A O 0.2742(3) -0.53456(19) 0.06099(17) 0.0501(14) Uani 1 1 d . . . . .
O2A O 0.1850(3) -0.58559(19) 0.10325(18) 0.0455(13) Uani 1 1 d . . . . .
C1A C 0.2307(4) -0.5425(3) 0.0991(3) 0.0341(17) Uani 1 1 d . . . . .
C2A C 0.2302(4) -0.4999(3) 0.1415(3) 0.0360(17) Uani 1 1 d . . . . .
C5A C 0.2323(5) -0.4198(3) 0.2255(3) 0.055(2) Uani 1 1 d . . . . .
C3A C 0.2590(10) -0.4440(8) 0.1333(7) 0.034(5) Uiso 0.422(14) 1 d . . P A 1
H3A H 0.2812 -0.4358 0.1009 0.041 Uiso 0.422(14) 1 calc R U P A 1
C4A C 0.2566(8) -0.4004(7) 0.1705(6) 0.019(4) Uiso 0.422(14) 1 d . . P A 1
H4A H 0.2688 -0.3623 0.1626 0.022 Uiso 0.422(14) 1 calc R U P A 1
C6A C 0.2141(9) -0.4748(7) 0.2299(6) 0.025(5) Uiso 0.422(14) 1 d . . P A 1
H6A H 0.2011 -0.4877 0.2634 0.030 Uiso 0.422(14) 1 calc R U P A 1
C7A C 0.2125(10) -0.5151(6) 0.1901(6) 0.021(4) Uiso 0.422(14) 1 d . . P A 1
H7A H 0.1990 -0.5530 0.1974 0.025 Uiso 0.422(14) 1 calc R U P A 1
C3A1 C 0.2871(11) -0.4606(7) 0.1467(7) 0.062(5) Uiso 0.578(14) 1 d . . P A 2
H3A1 H 0.3291 -0.4614 0.1238 0.075 Uiso 0.578(14) 1 calc R U P A 2
C4A1 C 0.2836(9) -0.4183(6) 0.1865(6) 0.048(4) Uiso 0.578(14) 1 d . . P A 2
H4A1 H 0.3188 -0.3880 0.1854 0.058 Uiso 0.578(14) 1 calc R U P A 2
C6A1 C 0.1726(11) -0.4596(6) 0.2234(6) 0.061(5) Uiso 0.578(14) 1 d . . P A 2
H6A1 H 0.1323 -0.4575 0.2476 0.073 Uiso 0.578(14) 1 calc R U P A 2
C7A1 C 0.1725(11) -0.5043(7) 0.1838(6) 0.067(5) Uiso 0.578(14) 1 d . . P A 2
H7A1 H 0.1373 -0.5346 0.1851 0.081 Uiso 0.578(14) 1 calc R U P A 2
C8A C 0.2639(6) -0.8795(3) -0.2315(3) 0.070(3) Uani 1 1 d . . . . .
C9A C 0.2119(7) -0.8344(5) -0.2346(5) 0.112(4) Uani 1 1 d . . . . .
H9A H 0.1803 -0.8311 -0.2640 0.135 Uiso 1 1 calc R U . . .
C10A C 0.2054(7) -0.7911(5) -0.1922(5) 0.116(4) Uani 1 1 d . . . . .
H10A H 0.1699 -0.7610 -0.1937 0.139 Uiso 1 1 calc R U . . .
C11A C 0.2582(5) -0.7983(4) -0.1477(3) 0.066(2) Uani 1 1 d . . . . .
C12A C 0.3061(5) -0.8458(4) -0.1458(4) 0.093(4) Uani 1 1 d . . . . .
H12A H 0.3364 -0.8527 -0.1163 0.112 Uiso 1 1 calc R U . . .
C13A C 0.3088(6) -0.8840(5) -0.1890(4) 0.096(3) Uani 1 1 d . . . . .
H13A H 0.3441 -0.9141 -0.1877 0.115 Uiso 1 1 calc R U . . .
C14A C 0.2535(6) -0.7564(5) -0.1042(4) 0.084(3) Uani 1 1 d . . . . .
O3A O 0.2944(3) -0.7686(3) -0.0622(2) 0.0770(18) Uani 1 1 d . . . . .
O4A O 0.2081(7) -0.7136(3) -0.1103(2) 0.159(4) Uani 1 1 d . . . . .
O1B O 0.4035(3) -0.5944(3) 0.0000 0.0423(17) Uani 1 2 d S T P . .
O2B O 0.4049(4) -0.6927(3) 0.0000 0.0532(19) Uani 1 2 d S T P . .
C1B C 0.4384(6) -0.6445(5) 0.0000 0.034(3) Uani 1 2 d S T P . .
C2B C 0.5225(5) -0.6416(4) 0.0000 0.036(3) Uani 1 2 d S T P . .
C3B C 0.5664(6) -0.6933(6) 0.0000 0.115(6) Uani 1 2 d S T P . .
H3B H 0.5407 -0.7285 0.0000 0.138 Uiso 1 2 calc R U P . .
C4B C 0.6443(9) -0.6926(7) 0.0000 0.104(5) Uani 1 2 d S T P . .
H4B H 0.6708 -0.7274 0.0000 0.125 Uiso 1 2 calc R U P . .
C5B C 0.6872(5) -0.6410(4) 0.0000 0.031(2) Uani 1 2 d S T P B .
C6B C 0.6474(5) -0.5938(5) 0.0000 0.053(3) Uani 1 2 d S T P . .
H6B H 0.6741 -0.5590 0.0000 0.064 Uiso 1 2 calc R U P . .
C7B C 0.5661(6) -0.5920(5) 0.0000 0.051(3) Uani 1 2 d S T P . .
H7B H 0.5411 -0.5566 0.0000 0.061 Uiso 1 2 calc R U P . .
C8B C 0.7746(6) -0.6430(4) 0.0000 0.038(3) Uani 1 2 d S T P . .
C11B C 0.9363(5) -0.6465(4) 0.0000 0.043(3) Uani 1 2 d S T P . .
C14B C 1.0239(8) -0.6441(5) 0.0000 0.057(3) Uani 1 2 d S T P . .
O3B O 1.0567(3) -0.6462(4) 0.0421(4) 0.173(5) Uani 1 1 d . . . . .
C9B C 0.8176(8) -0.6121(6) 0.0318(6) 0.046(4) Uani 0.5 1 d . . P B -3
H9B H 0.7942 -0.5874 0.0557 0.055 Uiso 0.5 1 calc R U P B -3
C10B C 0.8958(10) -0.6160(7) 0.0301(7) 0.067(5) Uani 0.5 1 d . . P B -3
H10B H 0.9227 -0.5933 0.0541 0.080 Uiso 0.5 1 calc R U P B -3
C12B C 0.8956(7) -0.6754(5) -0.0447(5) 0.035(3) Uani 0.5 1 d . . P B -3
H12B H 0.9220 -0.6934 -0.0720 0.043 Uiso 0.5 1 calc R U P B -3
C13B C 0.8133(8) -0.6731(6) -0.0421(6) 0.047(4) Uani 0.5 1 d . . P B -3
H13B H 0.7840 -0.6912 -0.0680 0.057 Uiso 0.5 1 calc R U P B -3
O1E O 0.0218(12) -0.5460(9) -0.2036(6) 0.160(7) Uiso 0.5 1 d D . P C -3
C2E C 0.0286(18) -0.5356(7) -0.1564(7) 0.149(10) Uiso 0.5 1 d D . P C -3
N3E N 0.0319(8) -0.4883(6) -0.1284(5) 0.086(5) Uiso 0.5 1 d D . P C -3
C4E C 0.016(2) -0.4355(8) -0.1554(11) 0.192(14) Uiso 0.5 1 d D . P C -3
C5E C 0.0368(11) -0.4927(9) -0.0724(5) 0.099(6) Uiso 0.5 1 d D . P C -3
O1D O 0.1331(7) -0.7455(5) -0.0250(4) 0.061(5) Uiso 0.400(10) 1 d D . P D -3
C2D C 0.080(2) -0.7648(9) 0.0022(16) 0.60(8) Uiso 0.400(10) 1 d D . P D -3
O1W O 0.0794(9) -0.6776(7) -0.1253(6) 0.237(6) Uiso 1 1 d . . . . .
N3D N 0.0506(9) -0.8167(6) 0.0000 0.122(7) Uiso 0.80(2) 2 d DS . P . .
C4D C -0.0271(11) -0.838(2) 0.0000 0.42(5) Uiso 0.80(2) 2 d DS . P D .
C5D C 0.1162(15) -0.8543(15) 0.0000 0.37(4) Uiso 0.80(2) 2 d DS . P D .

loop_
_atom_site_aniso_label
_atom_site_aniso_U_11
_atom_site_aniso_U_22
_atom_site_aniso_U_33
_atom_site_aniso_U_23
_atom_site_aniso_U_13
_atom_site_aniso_U_12
Zn1 0.0344(8) 0.0333(8) 0.0286(7) 0.000 0.000 -0.0033(5)
Zn2 0.0416(8) 0.0395(8) 0.0364(8) 0.000 0.000 -0.0004(5)
Zn3 0.0396(7) 0.0489(7) 0.0296(7) 0.0020(4) -0.0010(4) 0.0001(4)
O1C 0.034(4) 0.015(3) 0.017(3) 0.000 0.000 -0.004(2)
O1A 0.065(3) 0.051(3) 0.035(3) -0.019(2) 0.030(3) -0.016(2)
O2A 0.0464(15) 0.0454(15) 0.0447(15) -0.0016(10) 0.0010(10) -0.0014(10)
C1A 0.0344(19) 0.0342(19) 0.0338(19) 0.0002(10) -0.0005(10) 0.0002(10)
C2A 0.043(4) 0.024(4) 0.041(4) -0.007(3) -0.002(3) -0.007(3)
C5A 0.088(6) 0.035(5) 0.041(5) -0.032(4) -0.002(5) -0.005(4)
C8A 0.103(7) 0.056(6) 0.051(6) 0.006(5) 0.017(6) 0.045(5)
C9A 0.113(4) 0.112(4) 0.112(4) -0.0010(10) -0.0001(10) 0.0002(10)
C10A 0.117(4) 0.116(4) 0.115(4) -0.0011(10) 0.0000(10) 0.0012(10)
C11A 0.067(2) 0.066(2) 0.066(2) -0.0014(10) -0.0006(10) 0.0000(10)
C12A 0.064(6) 0.132(9) 0.083(8) -0.066(7) -0.028(6) 0.019(6)
C13A 0.099(7) 0.101(8) 0.089(8) -0.046(7) -0.029(7) 0.052(6)
C14A 0.084(3) 0.084(3) 0.083(3) -0.0005(10) 0.0009(10) 0.0006(10)
O3A 0.055(4) 0.085(4) 0.091(5) -0.046(4) 0.022(3) -0.008(3)
O4A 0.371(14) 0.075(5) 0.032(4) -0.011(3) 0.013(5) 0.054(7)
O1B 0.013(4) 0.051(5) 0.063(5) 0.000 0.000 0.010(3)
O2B 0.037(4) 0.034(5) 0.089(6) 0.000 0.000 0.000(4)
C1B 0.023(7) 0.050(8) 0.029(6) 0.000 0.000 -0.012(6)
C2B 0.031(7) 0.033(6) 0.045(6) 0.000 0.000 0.015(5)
C3B 0.018(7) 0.070(10) 0.26(2) 0.000 0.000 0.002(7)
C4B 0.104(5) 0.104(5) 0.105(5) 0.000 0.000 -0.0001(10)
C5B 0.031(2) 0.031(2) 0.032(2) 0.000 0.000 -0.0003(10)
C6B 0.013(5) 0.048(7) 0.099(9) 0.000 0.000 0.005(5)
C7B 0.051(3) 0.051(3) 0.052(3) 0.000 0.000 -0.0001(10)
C8B 0.038(3) 0.038(3) 0.038(3) 0.000 0.000 -0.0003(10)
C11B 0.010(5) 0.053(7) 0.067(8) 0.000 0.000 0.000(5)
C14B 0.057(3) 0.057(3) 0.057(3) 0.000 0.000 0.0004(10)
O3B 0.033(4) 0.293(11) 0.192(8) -0.207(8) -0.026(4) 0.029(5)
C9B 0.046(4) 0.046(4) 0.046(4) -0.0002(10) 0.0000(10) 0.0000(10)
C10B 0.067(5) 0.067(5) 0.067(5) -0.0001(10) 0.0000(10) -0.0001(10)
C12B 0.035(3) 0.036(3) 0.035(3) -0.0004(10) 0.0003(10) 0.0001(10)
C13B 0.047(4) 0.047(4) 0.047(4) 0.0002(10) -0.0001(10) -0.0001(10)

loop_
_atom_type_symbol
_atom_type_description
_atom_type_scat_dispersion_real
_atom_type_scat_dispersion_imag
_atom_type_scat_source
C C 0.0033 0.0016 'International Tables Vol C Tables 4.2.6.8 and 6.1.1.4'
H H 0.0000 0.0000 'International Tables Vol C Tables 4.2.6.8 and 6.1.1.4'
N N 0.0061 0.0033 'International Tables Vol C Tables 4.2.6.8 and 6.1.1.4'
O O 0.0106 0.0060 'International Tables Vol C Tables 4.2.6.8 and 6.1.1.4'
Zn Zn 0.2839 1.4301 'International Tables Vol C Tables 4.2.6.8 and 6.1.1.4'

loop_
_geom_angle_atom_site_label_1
_geom_angle_atom_site_label_2
_geom_angle_atom_site_label_3
_geom_angle
_geom_angle_site_symmetry_1
_geom_angle_site_symmetry_3
O1C Zn1 O1A 113.91(16) . 6
O1C Zn1 O1A 113.91(16) . .
O1A Zn1 O1A 105.7(3) 6 .
O1C Zn1 O1B 115.8(3) . .
O1A Zn1 O1B 103.09(19) 6 .
O1A Zn1 O1B 103.08(19) . .
O3A Zn2 O3A 109.8(4) . 6
O3A Zn2 O2B 102.83(19) . .
O3A Zn2 O2B 102.83(19) 6 .
O3A Zn2 O1C 116.2(2) . .
O3A Zn2 O1C 116.2(2) 6 .
O2B Zn2 O1C 107.2(3) . .
O3B Zn3 O4A 129.1(5) 6_455 .
O3B Zn3 O1C 109.7(3) 6_455 .
O4A Zn3 O1C 108.5(3) . .
O3B Zn3 O2A 101.5(2) 6_455 6
O4A Zn3 O2A 99.2(3) . 6
O1C Zn3 O2A 105.75(19) . 6
O3B Zn3 O1W 65.9(5) 6_455 .
O4A Zn3 O1W 70.2(5) . .
O1C Zn3 O1W 168.9(4) . .
O2A Zn3 O1W 85.3(4) 6 .
O3B Zn3 O1D 78.0(4) 6_455 .
O4A Zn3 O1D 75.9(4) . .
O1C Zn3 O1D 81.4(3) . .
O2A Zn3 O1D 172.5(3) 6 .
O1W Zn3 O1D 87.7(5) . .
Zn1 O1C Zn3 111.40(15) . .
Zn1 O1C Zn3 111.40(15) . 6
Zn3 O1C Zn3 108.2(3) . 6
Zn1 O1C Zn2 110.1(3) . .
Zn3 O1C Zn2 107.81(16) . .
Zn3 O1C Zn2 107.80(16) 6 .
C1A O1A Zn1 128.9(4) . .
C1A O2A Zn3 136.2(4) . 6
O1A C1A O2A 123.6(6) . .
O1A C1A C2A 118.7(6) . .
O2A C1A C2A 117.7(6) . .
C7A C2A C3A 117.8(10) . .
C7A C2A C1A 120.7(8) . .
C3A1 C2A C1A 121.7(8) . .
C3A C2A C1A 120.9(8) . .
C3A1 C2A C7A1 117.9(10) . .
C1A C2A C7A1 119.8(8) . .
C4A1 C5A C6A1 119.0(10) . .
C6A C5A C8A 125.2(9) . 7_666
C4A1 C5A C8A 121.1(9) . 7_666
C6A1 C5A C8A 119.8(9) . 7_666
C6A C5A C4A 115.4(9) . .
C8A C5A C4A 119.3(8) 7_666 .
C4A C3A C2A 124.3(14) . .
C3A C4A C5A 114.6(12) . .
C5A C6A C7A 126.8(13) . .
C2A C7A C6A 120.1(12) . .
C2A C3A1 C4A1 120.7(13) . .
C5A C4A1 C3A1 122.9(12) . .
C5A C6A1 C7A1 120.5(13) . .
C6A1 C7A1 C2A 117.3(13) . .
C13A C8A C9A 118.8(9) . .
C13A C8A C5A 122.5(7) . 7_655
C9A C8A C5A 118.7(10) . 7_655
C8A C9A C10A 121.6(11) . .
C11A C10A C9A 116.0(10) . .
C12A C11A C10A 119.5(9) . .
C12A C11A C14A 122.3(8) . .
C10A C11A C14A 118.0(9) . .
C11A C12A C13A 119.7(9) . .
C8A C13A C12A 124.2(9) . .
O4A C14A O3A 126.8(10) . .
O4A C14A C11A 117.1(9) . .
O3A C14A C11A 116.0(9) . .
C14A O3A Zn2 124.0(6) . .
C14A O4A Zn3 133.3(7) . .
C1B O1B Zn1 124.8(6) . .
C1B O2B Zn2 136.8(6) . .
O2B C1B O1B 125.4(8) . .
O2B C1B C2B 119.9(10) . .
O1B C1B C2B 114.7(9) . .
C7B C2B C3B 114.6(9) . .
C7B C2B C1B 125.8(9) . .
C3B C2B C1B 119.6(9) . .
C4B C3B C2B 121.5(13) . .
C3B C4B C5B 122.4(14) . .
C6B C5B C4B 116.2(11) . .
C6B C5B C8B 123.8(8) . .
C4B C5B C8B 120.0(10) . .
C5B C6B C7B 123.7(10) . .
C2B C7B C6B 121.5(10) . .
C9B C8B C13B 117.4(11) . .
C9B C8B C5B 123.3(9) . .
C13B C8B C5B 118.5(8) . .
C10B C11B C12B 117.0(11) . .
C10B C11B C14B 122.4(10) . .
C12B C11B C14B 119.1(7) . .
O3B C14B O3B 124.1(13) . 6
O3B C14B C11B 117.7(7) . .
O3B C14B C11B 117.7(7) 6 .
C14B O3B Zn3 133.2(8) . 6_655
C8B C9B C10B 120.6(14) . .
C11B C10B C9B 127.8(16) . .
C13B C12B C11B 114.6(11) . .
C12B C13B C8B 121.0(12) . .
O1E C2E N3E 134(2) . .
C2E N3E C5E 118.8(15) . .
C2E N3E C4E 116.7(18) . .
C5E N3E C4E 123.4(17) . .
C2D O1D Zn3 136.3(17) . .
O1D C2D N3D 127.0(19) . .
C2D N3D C4D 133(3) . .
C2D N3D C5D 105(3) . .
C4D N3D C5D 122(2) . .

loop_
_geom_bond_atom_site_label_1
_geom_bond_atom_site_label_2
_geom_bond_distance
_geom_bond_site_symmetry_2
Zn1 O1C 1.930(5) .
Zn1 O1A 1.945(4) 6
Zn1 O1A 1.945(4) .
Zn1 O1B 1.954(6) .
Zn2 O3A 1.934(5) .
Zn2 O3A 1.934(5) 6
Zn2 O2B 1.957(7) .
Zn2 O1C 1.965(5) .
Zn3 O3B 1.937(6) 6_455
Zn3 O4A 1.943(7) .
Zn3 O1C 1.952(3) .
Zn3 O2A 2.002(5) 6
Zn3 O1W 2.218(15) .
Zn3 O1D 2.314(12) .
O1C Zn3 1.952(3) 6
O1A C1A 1.239(8) .
O2A C1A 1.279(7) .
O2A Zn3 2.002(5) 6
C1A C2A 1.462(9) .
C2A C7A 1.320(15) .
C2A C3A1 1.347(16) .
C2A C3A 1.406(18) .
C2A C7A1 1.470(18) .
C5A C6A 1.320(16) .
C5A C4A1 1.331(15) .
C5A C6A1 1.384(16) .
C5A C8A 1.440(11) 7_666
C5A C4A 1.529(17) .
C3A C4A 1.39(2) .
C6A C7A 1.38(2) .
C3A1 C4A1 1.413(19) .
C6A1 C7A1 1.45(2) .
C8A C13A 1.334(12) .
C8A C9A 1.382(14) .
C8A C5A 1.440(11) 7_655
C9A C10A 1.479(16) .
C10A C11A 1.461(14) .
C11A C12A 1.379(12) .
C11A C14A 1.476(13) .
C12A C13A 1.411(13) .
C14A O4A 1.276(12) .
C14A O3A 1.310(11) .
O1B C1B 1.309(11) .
O2B C1B 1.260(11) .
C1B C2B 1.453(14) .
C2B C7B 1.375(14) .
C2B C3B 1.420(16) .
C3B C4B 1.344(18) .
C4B C5B 1.408(18) .
C5B C6B 1.295(13) .
C5B C8B 1.508(14) .
C6B C7B 1.403(14) .
C8B C9B 1.311(15) .
C8B C13B 1.442(16) .
C11B C10B 1.255(18) .
C11B C12B 1.495(14) .
C11B C14B 1.512(17) .
C14B O3B 1.212(9) .
C14B O3B 1.213(9) 6
O3B Zn3 1.937(6) 6_655
C9B C10B 1.35(2) .
C12B C13B 1.423(19) .
O1E C2E 1.2301(11) .
C2E N3E 1.3099(11) .
N3E C5E 1.4299(11) .
N3E C4E 1.4300(11) .
O1D C2D 1.2300(11) .
C2D N3D 1.3100(11) .
N3D C4D 1.4300(11) .
N3D C5D 1.4300(11) .

loop_
_platon_squeeze_void_nr
_platon_squeeze_void_average_x
_platon_squeeze_void_average_y
_platon_squeeze_void_average_z
_platon_squeeze_void_volume
_platon_squeeze_void_count_electrons
1 -0.023 0.004 -0.003 6052.7 1926.1
